data_4106749
loop_
_publ_author_name
'Jarrod F. Eubank'
'Hasnaa Mouttaki'
'Amy J. Cairns'
'Youssef Belmabkhout'
'Lukasz Wojtas'
'Ryan Luebke'
'Mohamed Alkordi'
'Mohamed Eddaoudi'

_publ_section_title
;
 The Quest for Modular Nanocages: tbo-MOF as an Archetype for Mutual
 Substitution, Functionalization, and Expansion of Quadrangular Pillar
 Building Blocks
;
_journal_name_full 'Journal of the American Chemical Society'
_journal_page_first 14204
_journal_page_last 14207
_journal_paper_doi 10.1021/ja205658j
_journal_volume 133
_journal_year 2011
_chemical_formula_sum 'C42 H22 Cu4 O24'
_chemical_formula_weight 1164.76
_chemical_name_systematic
;
 ?
;
_space_group_IT_number 69
_symmetry_cell_setting orthorhombic
_symmetry_space_group_name_Hall '-F 2 2'
_symmetry_space_group_name_H-M 'F m m m'
_atom_sites_solution_hydrogens geom
_atom_sites_solution_primary direct
_atom_sites_solution_secondary difmap
_audit_creation_method SHELXL-97
_cell_angle_alpha 90.00
_cell_angle_beta 90.00
_cell_angle_gamma 90.00
_cell_formula_units_Z 8
_cell_length_a 25.042(4)
_cell_length_b 26.826(4)
_cell_length_c 30.848(5)
_cell_measurement_temperature 100(2)
_cell_volume 20723(6)
_computing_cell_refinement 'APEX2 (Bruker, 2010); SAINT (Bruker, 2009)'
_computing_data_collection 'APEX2 (Bruker, 2010)'
_computing_data_reduction 'SAINT (Bruker, 2009);XPREP(Sheldrick,2008)'
_computing_publication_material 'APEX2 (Bruker, 2010)'
_computing_structure_refinement 'SHELXL-97 (Sheldrick, 2008)'
_computing_structure_solution 'SHELXS-97 (Sheldrick, 2008)'
_diffrn_ambient_temperature 100(2)
_diffrn_measured_fraction_theta_full 0.874
_diffrn_measured_fraction_theta_max 0.874
_diffrn_measurement_device_type 'BRUKER SMART APEXII CCD'
_diffrn_measurement_method 'phi scans'
_diffrn_radiation_monochromator graphite
_diffrn_radiation_source synchrotron
_diffrn_radiation_type synchrotron
_diffrn_radiation_wavelength 0.40663
_diffrn_reflns_av_R_equivalents 0.0432
_diffrn_reflns_av_sigmaI/netI 0.0458
_diffrn_reflns_limit_h_max 21
_diffrn_reflns_limit_h_min -25
_diffrn_reflns_limit_k_max 29
_diffrn_reflns_limit_k_min -25
_diffrn_reflns_limit_l_max 25
_diffrn_reflns_limit_l_min -33
_diffrn_reflns_number 16210
_diffrn_reflns_theta_full 13.06
_diffrn_reflns_theta_max 13.06
_diffrn_reflns_theta_min 1.15
_exptl_absorpt_coefficient_mu 0.167
_exptl_absorpt_correction_T_max 0.9933
_exptl_absorpt_correction_T_min 0.9062
_exptl_absorpt_correction_type multi-scan
_exptl_absorpt_process_details 'SADABS; (Sheldrick, 2003)'
_exptl_crystal_colour green
_exptl_crystal_density_diffrn 0.747
_exptl_crystal_description block
_exptl_crystal_F_000 4656
_exptl_crystal_size_max 0.60
_exptl_crystal_size_mid 0.04
_exptl_crystal_size_min 0.04
_platon_squeeze_details
;
;
_refine_diff_density_max 0.462
_refine_diff_density_min -0.491
_refine_diff_density_rms 0.072
_refine_ls_extinction_method none
_refine_ls_goodness_of_fit_ref 1.001
_refine_ls_hydrogen_treatment constr
_refine_ls_matrix_type full
_refine_ls_number_parameters 166
_refine_ls_number_reflns 3497
_refine_ls_number_restraints 21
_refine_ls_restrained_S_all 0.999
_refine_ls_R_factor_all 0.0986
_refine_ls_R_factor_gt 0.0762
_refine_ls_shift/su_max 0.001
_refine_ls_shift/su_mean 0.000
_refine_ls_structure_factor_coef Fsqd
_refine_ls_weighting_details 'calc w=1/[\s^2^(Fo^2^)+(0.1752P)^2^+0.0000P] where P=(Fo^2^+2Fc^2^)/3'
_refine_ls_weighting_scheme calc
_refine_ls_wR_factor_gt 0.2391
_refine_ls_wR_factor_ref 0.2520
_reflns_number_gt 2068
_reflns_number_total 3497
_reflns_threshold_expression >2sigma(I)
_cod_data_source_file ja205658j_si_002.cif
_cod_data_source_block 1
_cod_original_cell_volume 20724(6)
_cod_database_code 4106749

loop_
_symmetry_equiv_pos_as_xyz
'x, y, z'
'-x, -y, z'
'x, -y, -z'
'-x, y, -z'
'x, y+1/2, z+1/2'
'-x, -y+1/2, z+1/2'
'x, -y+1/2, -z+1/2'
'-x, y+1/2, -z+1/2'
'x+1/2, y, z+1/2'
'-x+1/2, -y, z+1/2'
'x+1/2, -y, -z+1/2'
'-x+1/2, y, -z+1/2'
'x+1/2, y+1/2, z'
'-x+1/2, -y+1/2, z'
'x+1/2, -y+1/2, -z'
'-x+1/2, y+1/2, -z'
'-x, -y, -z'
'x, y, -z'
'-x, y, z'
'x, -y, z'
'-x, -y+1/2, -z+1/2'
'x, y+1/2, -z+1/2'
'-x, y+1/2, z+1/2'
'x, -y+1/2, z+1/2'
'-x+1/2, -y, -z+1/2'
'x+1/2, y, -z+1/2'
'-x+1/2, y, z+1/2'
'x+1/2, -y, z+1/2'
'-x+1/2, -y+1/2, -z'
'x+1/2, y+1/2, -z'
'-x+1/2, y+1/2, z'
'x+1/2, -y+1/2, z'

loop_
_atom_site_label
_atom_site_type_symbol
_atom_site_fract_x
_atom_site_fract_y
_atom_site_fract_z
_atom_site_U_iso_or_equiv
_atom_site_adp_type
_atom_site_occupancy
_atom_site_symmetry_multiplicity
_atom_site_calc_flag
_atom_site_refinement_flags
Cu01 Cu 0.5000 0.78413(4) 0.28111(3) 0.0881(5) Uani 1 2 d S
Cu02 Cu 0.78865(4) 0.5000 0.27972(3) 0.0943(5) Uani 1 2 d S
C1 C 0.7061(2) 0.5672(2) 0.2902(2) 0.0897(16) Uani 1 1 d .
C2 C 0.6797(2) 0.6115(2) 0.31098(18) 0.1014(17) Uani 1 1 d .
O2 O 0.8518(2) 0.5000 0.3276(2) 0.171(3) Uani 1 2 d S
C3 C 0.7020(3) 0.6321(2) 0.35070(19) 0.1119(19) Uani 1 1 d U
H3 H 0.7311 0.6161 0.3648 0.134 Uiso 1 1 calc R
O3 O 0.68125(16) 0.55029(15) 0.25686(13) 0.1132(14) Uani 1 1 d .
C4 C 0.6806(3) 0.6743(3) 0.36724(17) 0.1002(18) Uani 1 1 d U
O4 O 0.55430(15) 0.74274(16) 0.30709(13) 0.1097(13) Uani 1 1 d U
C5 C 0.6403(2) 0.6964(2) 0.34881(18) 0.1016(18) Uani 1 1 d .
H5 H 0.6264 0.7259 0.3615 0.122 Uiso 1 1 calc R
O5 O 0.74654(18) 0.55002(17) 0.30776(14) 0.1258(15) Uani 1 1 d .
C6 C 0.6166(2) 0.6778(2) 0.31048(18) 0.1038(18) Uani 1 1 d .
O6 O 0.5000 0.8410(3) 0.3307(2) 0.205(4) Uani 1 2 d S
C7 C 0.6371(2) 0.6358(2) 0.29195(19) 0.0920(16) Uani 1 1 d .
H7 H 0.6220 0.6232 0.2659 0.110 Uiso 1 1 calc R
O7 O 0.55480(14) 0.68501(15) 0.25462(12) 0.1099(13) Uani 1 1 d .
O8 O 0.70545(19) 0.68997(19) 0.40504(14) 0.1320(16) Uani 1 1 d U
C9 C 0.6914(3) 0.7362(3) 0.4203(2) 0.124(2) Uani 1 1 d U
H9A H 0.6527 0.7377 0.4266 0.149 Uiso 1 1 calc R
H9B H 0.7004 0.7624 0.3990 0.149 Uiso 1 1 calc R
C10 C 0.7232(2) 0.7427(2) 0.46098(17) 0.108(2) Uani 1 1 d .
C11 C 0.6977(3) 0.7355(4) 0.5000 0.121(3) Uani 1 2 d S
H11 H 0.6614 0.7252 0.5000 0.145 Uiso 1 2 calc SR
C12 C 0.5715(2) 0.7049(2) 0.28920(19) 0.0905(17) Uani 1 1 d U

loop_
_atom_site_aniso_label
_atom_site_aniso_U_11
_atom_site_aniso_U_22
_atom_site_aniso_U_33
_atom_site_aniso_U_23
_atom_site_aniso_U_13
_atom_site_aniso_U_12
Cu01 0.0777(8) 0.1276(10) 0.0589(7) -0.0303(5) 0.000 0.000
Cu02 0.0968(9) 0.1135(9) 0.0724(8) 0.000 -0.0303(5) 0.000
C1 0.097(4) 0.086(4) 0.086(4) 0.006(3) -0.010(4) 0.009(3)
C2 0.105(4) 0.116(5) 0.084(4) -0.005(4) -0.006(3) 0.007(4)
O2 0.118(5) 0.285(9) 0.109(5) 0.000 -0.059(4) 0.000
C3 0.126(5) 0.133(5) 0.077(4) -0.002(4) -0.021(4) 0.010(4)
O3 0.118(3) 0.131(3) 0.091(3) -0.008(2) -0.035(2) 0.010(2)
C4 0.101(4) 0.133(5) 0.067(4) -0.018(3) -0.023(3) 0.019(4)
O4 0.115(3) 0.135(3) 0.079(3) -0.034(2) -0.018(2) 0.011(2)
C5 0.093(4) 0.142(5) 0.070(4) -0.024(3) -0.010(3) 0.007(4)
O5 0.123(3) 0.166(4) 0.089(3) -0.006(3) -0.046(2) 0.015(3)
C6 0.100(4) 0.140(5) 0.071(4) -0.019(4) -0.004(3) 0.011(4)
O6 0.382(13) 0.159(6) 0.073(4) -0.046(4) 0.000 0.000
C7 0.085(4) 0.115(5) 0.076(3) -0.013(3) -0.018(3) 0.011(3)
O7 0.097(3) 0.153(4) 0.081(3) -0.030(2) -0.009(2) 0.019(2)
O8 0.150(4) 0.169(4) 0.078(3) -0.023(3) -0.023(3) 0.022(3)
C9 0.117(5) 0.169(6) 0.086(4) -0.011(4) -0.015(4) 0.026(5)
C10 0.123(5) 0.154(5) 0.047(3) -0.009(3) -0.008(3) 0.012(5)
C11 0.093(6) 0.197(9) 0.072(6) 0.000 0.000 -0.028(6)
C12 0.076(4) 0.121(4) 0.075(4) -0.032(3) -0.017(3) 0.012(3)

loop_
_atom_type_symbol
_atom_type_description
_atom_type_scat_dispersion_real
_atom_type_scat_dispersion_imag
_atom_type_scat_source
C C -0.0002 0.0005 'International Tables Vol C Tables 4.2.6.8 and 6.1.1.4'
H H 0.0000 0.0000 'International Tables Vol C Tables 4.2.6.8 and 6.1.1.4'
O O 0.0015 0.0018 'International Tables Vol C Tables 4.2.6.8 and 6.1.1.4'
Cu Cu 0.2416 0.4564 'International Tables Vol C Tables 4.2.6.8 and 6.1.1.4'

loop_
_geom_angle_atom_site_label_1
_geom_angle_atom_site_label_2
_geom_angle_atom_site_label_3
_geom_angle
_geom_angle_site_symmetry_1
_geom_angle_site_symmetry_3
O4 Cu01 O4 89.6(3) . 19_655
O4 Cu01 O7 167.77(17) . 21_665
O4 Cu01 O7 89.03(17) 19_655 21_665
O4 Cu01 O7 89.03(17) . 7_565
O4 Cu01 O7 167.77(17) 19_655 7_565
O7 Cu01 O7 89.7(2) 21_665 7_565
O4 Cu01 O6 96.47(19) . .
O4 Cu01 O6 96.47(19) 19_655 .
O7 Cu01 O6 95.75(19) 21_665 .
O7 Cu01 O6 95.75(19) 7_565 .
O4 Cu01 Cu01 84.45(12) . 21_665
O4 Cu01 Cu01 84.45(12) 19_655 21_665
O7 Cu01 Cu01 83.32(12) 21_665 21_665
O7 Cu01 Cu01 83.32(12) 7_565 21_665
O6 Cu01 Cu01 178.7(2) . 21_665
O5 Cu02 O5 89.1(3) . 20_565
O5 Cu02 O3 168.00(17) . 25_665
O5 Cu02 O3 89.38(19) 20_565 25_665
O5 Cu02 O3 89.38(19) . 12_655
O5 Cu02 O3 168.00(17) 20_565 12_655
O3 Cu02 O3 89.7(3) 25_665 12_655
O5 Cu02 O2 95.43(19) . .
O5 Cu02 O2 95.43(19) 20_565 .
O3 Cu02 O2 96.56(18) 25_665 .
O3 Cu02 O2 96.56(18) 12_655 .
O5 Cu02 Cu02 84.88(12) . 25_665
O5 Cu02 Cu02 84.88(12) 20_565 25_665
O3 Cu02 Cu02 83.13(12) 25_665 25_665
O3 Cu02 Cu02 83.13(12) 12_655 25_665
O2 Cu02 Cu02 179.6(2) . 25_665
O5 C1 O3 128.0(6) . .
O5 C1 C2 117.9(6) . .
O3 C1 C2 114.0(5) . .
C7 C2 C3 118.4(6) . .
C7 C2 C1 122.1(6) . .
C3 C2 C1 119.3(6) . .
C4 C3 C2 118.9(6) . .
C4 C3 H3 120.6 . .
C2 C3 H3 120.6 . .
C1 O3 Cu02 122.0(4) . 25_665
C5 C4 C3 121.6(6) . .
C5 C4 O8 125.2(6) . .
C3 C4 O8 113.2(6) . .
C12 O4 Cu01 122.3(4) . .
C4 C5 C6 122.1(6) . .
C4 C5 H5 119.0 . .
C6 C5 H5 119.0 . .
C1 O5 Cu02 121.0(4) . .
C7 C6 C5 118.9(6) . .
C7 C6 C12 120.1(5) . .
C5 C6 C12 120.9(6) . .
C6 C7 C2 120.1(5) . .
C6 C7 H7 119.9 . .
C2 C7 H7 119.9 . .
C12 O7 Cu01 122.1(4) . 21_665
C9 O8 C4 116.7(5) . .
O8 C9 C10 105.0(5) . .
O8 C9 H9A 110.8 . .
C10 C9 H9A 110.8 . .
O8 C9 H9B 110.8 . .
C10 C9 H9B 110.8 . .
H9A C9 H9B 108.8 . .
C11 C10 C10 119.0(4) . 14_665
C11 C10 C9 118.0(6) . .
C10 C10 C9 123.0(4) 14_665 .
C10 C11 C10 122.0(8) . 18_556
C10 C11 H11 119.0 . .
C10 C11 H11 119.0 18_556 .
O4 C12 O7 127.5(5) . .
O4 C12 C6 117.9(5) . .
O7 C12 C6 114.5(5) . .

loop_
_geom_bond_atom_site_label_1
_geom_bond_atom_site_label_2
_geom_bond_distance
_geom_bond_site_symmetry_2
Cu01 O4 1.930(4) .
Cu01 O4 1.930(4) 19_655
Cu01 O7 1.945(4) 21_665
Cu01 O7 1.945(4) 7_565
Cu01 O6 2.161(6) .
Cu01 Cu01 2.6527(17) 21_665
Cu02 O5 1.913(5) .
Cu02 O5 1.913(5) 20_565
Cu02 O3 1.913(4) 25_665
Cu02 O3 1.913(4) 12_655
Cu02 O2 2.165(6) .
Cu02 Cu02 2.6663(17) 25_665
C1 O5 1.237(6) .
C1 O3 1.285(6) .
C1 C2 1.504(8) .
C2 C7 1.381(7) .
C2 C3 1.456(8) .
C3 C4 1.352(8) .
C3 H3 0.9500 .
O3 Cu02 1.913(4) 25_665
C4 C5 1.302(7) .
C4 O8 1.387(7) .
O4 C12 1.233(6) .
C5 C6 1.414(7) .
C5 H5 0.9500 .
C6 C7 1.364(7) .
C6 C12 1.494(8) .
C7 H7 0.9500 .
O7 C12 1.264(6) .
O7 Cu01 1.945(4) 21_665
O8 C9 1.372(7) .
C9 C10 1.495(8) .
C9 H9A 0.9900 .
C9 H9B 0.9900 .
C10 C11 1.377(7) .
C10 C10 1.397(11) 14_665
C11 C10 1.377(7) 18_556
C11 H11 0.9500 .

loop_
_platon_squeeze_void_nr
_platon_squeeze_void_average_x
_platon_squeeze_void_average_y
_platon_squeeze_void_average_z
_platon_squeeze_void_volume
_platon_squeeze_void_count_electrons
_platon_squeeze_void_content
1 -0.011 -0.015 -0.007 14280 7643 ' '
